data_7130292
loop_
_publ_author_name
'Dong, Ziyang'
'Ma, Meng-Yao'
'Xu, Jiaxi'
'Yang, Zhanhui'

_publ_section_title
;
 Catalytic (3 + 2) umpolung annulations of \a-thioacyl carbenes with aryl
 isothiocyanates
;
_journal_name_full 'Chemical Communications'
_journal_paper_doi 10.1039/D2CC02882D
_journal_year 2022
_chemical_formula_moiety 'C18 H14 Br N O2 S2'
_chemical_formula_sum 'C18 H14 Br N O2 S2'
_chemical_formula_weight 420.33
_space_group_crystal_system monoclinic
_space_group_IT_number 14
_space_group_name_Hall '-P 2ybc'
_space_group_name_H-M_alt 'P 1 21/c 1'
_atom_sites_solution_hydrogens geom
_atom_sites_solution_primary direct
_atom_sites_solution_secondary difmap
_audit_creation_date 2021-07-14
_audit_creation_method
;
  Olex2 1.1
  (compiled 2011.02.15 svn.r1672, GUI svn.r3494)
;
_audit_update_record
;
2021-07-20 deposited with the CCDC.	2022-06-20 downloaded from the CCDC.
;
_cell_angle_alpha 90.00
_cell_angle_beta 91.625(4)
_cell_angle_gamma 90.00
_cell_formula_units_Z 4
_cell_length_a 7.3517(4)
_cell_length_b 20.2201(10)
_cell_length_c 11.9402(5)
_cell_measurement_reflns_used 1950
_cell_measurement_temperature 116.10(10)
_cell_measurement_theta_max 27.6830
_cell_measurement_theta_min 3.5550
_cell_volume 1774.22(15)
_computing_cell_refinement
;
CrysAlisPro, Agilent Technologies,
Version 1.171.37.35 (release 13-08-2014 CrysAlis171 .NET)
(compiled Aug 13 2014,18:06:01)
;
_computing_data_collection
;
CrysAlisPro, Agilent Technologies,
Version 1.171.37.35 (release 13-08-2014 CrysAlis171 .NET)
(compiled Aug 13 2014,18:06:01)
;
_computing_data_reduction
;
CrysAlisPro, Agilent Technologies,
Version 1.171.37.35 (release 13-08-2014 CrysAlis171 .NET)
(compiled Aug 13 2014,18:06:01)
;
_computing_molecular_graphics
;
O. V. Dolomanov, L. J. Bourhis, R. J. Gildea, J. A. K. Howard and H. Puschmann,
OLEX2: a complete structure solution, refinement and analysis program.
J. Appl. Cryst. (2009). 42, 339-341.
;
_computing_publication_material
;
O. V. Dolomanov, L. J. Bourhis, R. J. Gildea, J. A. K. Howard and H. Puschmann,
OLEX2: a complete structure solution, refinement and analysis program.
J. Appl. Cryst. (2009). 42, 339-341.
;
_computing_structure_refinement 'SHELXL-97 (Sheldrick, 1997)'
_computing_structure_solution 'A short history of SHELX (Sheldrick, 2007)/Bruker'
_diffrn_ambient_environment N~2~
_diffrn_ambient_temperature 116.10(10)
_diffrn_detector 'CCD plate'
_diffrn_detector_area_resol_mean 16.0971
_diffrn_detector_type Eos
_diffrn_measured_fraction_theta_full 0.9973
_diffrn_measured_fraction_theta_max 0.8310
_diffrn_measurement_details
;
#__ type_ start__ end____ width___ exp.time_
  1 omega   29.00   81.00   1.0000    2.5000
omega____ theta____ kappa____ phi______ frames
    -       16.2414   77.0000 -120.0000 52

#__ type_ start__ end____ width___ exp.time_
  2 omega   48.00   85.00   1.0000    2.5000
omega____ theta____ kappa____ phi______ frames
    -       16.2414  178.0000 -180.0000 37

#__ type_ start__ end____ width___ exp.time_
  3 omega  -20.00   27.00   1.0000    2.5000
omega____ theta____ kappa____ phi______ frames
    -      -11.0070  -99.0000 -180.0000 47

#__ type_ start__ end____ width___ exp.time_
  4 omega  -21.00   54.00   1.0000    2.5000
omega____ theta____ kappa____ phi______ frames
    -       16.2414  -99.0000    0.0000 75
;
_diffrn_measurement_device 'four-circle diffractometer'
_diffrn_measurement_device_type 'Xcalibur, Eos, Gemini'
_diffrn_measurement_method '\w scans'
_diffrn_orient_matrix_UB_11 0.0453875000
_diffrn_orient_matrix_UB_12 -0.0215932000
_diffrn_orient_matrix_UB_13 0.0382658000
_diffrn_orient_matrix_UB_21 -0.0015267000
_diffrn_orient_matrix_UB_22 0.0249007000
_diffrn_orient_matrix_UB_23 0.0418592000
_diffrn_orient_matrix_UB_31 -0.0851662000
_diffrn_orient_matrix_UB_32 -0.0119829000
_diffrn_orient_matrix_UB_33 0.0178048000
_diffrn_radiation_monochromator graphite
_diffrn_radiation_probe x-ray
_diffrn_radiation_type 'Mo K\a'
_diffrn_radiation_wavelength 0.71073
_diffrn_reflns_av_R_equivalents 0.0391
_diffrn_reflns_av_unetI/netI 0.0655
_diffrn_reflns_limit_h_max 8
_diffrn_reflns_limit_h_min -7
_diffrn_reflns_limit_k_max 23
_diffrn_reflns_limit_k_min -24
_diffrn_reflns_limit_l_max 14
_diffrn_reflns_limit_l_min -10
_diffrn_reflns_number 7333
_diffrn_reflns_theta_full 25.99
_diffrn_reflns_theta_max 25.99
_diffrn_reflns_theta_min 3.37
_diffrn_source 'Enhance (Mo) X-ray Source'
_exptl_absorpt_coefficient_mu 2.562
_exptl_absorpt_correction_T_max 1.00000
_exptl_absorpt_correction_T_min 0.75954
_exptl_absorpt_correction_type multi-scan
_exptl_absorpt_process_details
;
CrysAlisPro, Agilent Technologies,
Version 1.171.37.35 (release 13-08-2014 CrysAlis171 .NET)
(compiled Aug 13 2014,18:06:01)
Empirical absorption correction using spherical harmonics,
 implemented in SCALE3 ABSPACK scaling algorithm.
;
_exptl_crystal_density_diffrn 1.574
_exptl_crystal_density_method 'not measured'
_exptl_crystal_description block
_exptl_crystal_F_000 848
_exptl_crystal_size_max 0.50
_exptl_crystal_size_mid 0.39
_exptl_crystal_size_min 0.34
_refine_diff_density_max 0.424
_refine_diff_density_min -0.370
_refine_diff_density_rms 0.086
_refine_ls_extinction_method none
_refine_ls_goodness_of_fit_ref 1.036
_refine_ls_hydrogen_treatment mixed
_refine_ls_matrix_type full
_refine_ls_number_parameters 218
_refine_ls_number_reflns 3407
_refine_ls_number_restraints 0
_refine_ls_restrained_S_all 1.036
_refine_ls_R_factor_all 0.0603
_refine_ls_R_factor_gt 0.0421
_refine_ls_shift/su_max 0.002
_refine_ls_shift/su_mean 0.000
_refine_ls_structure_factor_coef Fsqd
_refine_ls_weighting_details 'calc w=1/[\s^2^(Fo^2^)+(0.0271P)^2^+0.0000P] where P=(Fo^2^+2Fc^2^)/3'
_refine_ls_weighting_scheme calc
_refine_ls_wR_factor_gt 0.0741
_refine_ls_wR_factor_ref 0.0807
_reflns_number_gt 2689
_reflns_number_total 3407
_reflns_threshold_expression >2sigma(I)
_cod_data_source_file d2cc02882d2.cif
_cod_data_source_block exp_7395
_cod_original_cell_volume 1774.23(14)
_cod_database_code 7130292
_reflns_odcompleteness_completeness 99.73
_reflns_odcompleteness_iscentric 1
_reflns_odcompleteness_theta 25.07

loop_
_space_group_symop_id
_space_group_symop_operation_xyz
1 'x, y, z'
2 '-x, y+1/2, -z+1/2'
3 '-x, -y, -z'
4 'x, -y-1/2, z-1/2'

loop_
_atom_site_label
_atom_site_type_symbol
_atom_site_fract_x
_atom_site_fract_y
_atom_site_fract_z
_atom_site_U_iso_or_equiv
_atom_site_adp_type
_atom_site_occupancy
_atom_site_symmetry_multiplicity
_atom_site_calc_flag
_atom_site_refinement_flags
_atom_site_disorder_assembly
_atom_site_disorder_group
Br1 Br 0.36628(5) 0.542288(19) 0.59176(3) 0.03636(13) Uani 1 1 d . . .
S1 S -0.26612(11) 0.74272(4) 0.78392(6) 0.0211(2) Uani 1 1 d . . .
S2 S -0.46831(11) 0.79818(4) 0.85596(6) 0.0230(2) Uani 1 1 d . . .
O2 O -0.6380(3) 0.84662(10) 0.49356(14) 0.0195(5) Uani 1 1 d . . .
O1 O -0.3678(3) 0.89871(12) 0.48548(16) 0.0321(6) Uani 1 1 d . . .
C13 C -0.0758(4) 0.70749(16) 0.5745(2) 0.0180(7) Uani 1 1 d . . .
N1 N -0.2069(3) 0.75872(13) 0.56176(18) 0.0185(6) Uani 1 1 d . . .
C4 C -0.6862(4) 0.88711(16) 0.7396(2) 0.0171(7) Uani 1 1 d . . .
C3 C -0.5305(4) 0.84094(15) 0.7340(2) 0.0162(7) Uani 1 1 d . . .
C2 C -0.4334(4) 0.82885(15) 0.6415(2) 0.0162(7) Uani 1 1 d . . .
C10 C -0.4714(4) 0.86270(16) 0.5315(2) 0.0189(7) Uani 1 1 d . . .
C1 C -0.2944(4) 0.77794(15) 0.6468(2) 0.0160(7) Uani 1 1 d . . .
C5 C -0.6768(4) 0.94972(16) 0.6909(2) 0.0247(8) Uani 1 1 d . . .
H5 H -0.5671 0.9647 0.6633 0.030 Uiso 1 1 calc R . .
C15 C 0.2380(4) 0.67465(17) 0.5937(2) 0.0222(8) Uani 1 1 d . . .
H15 H 0.3605 0.6854 0.6031 0.027 Uiso 1 1 calc R . .
C6 C -0.8287(5) 0.98950(18) 0.6832(3) 0.0316(9) Uani 1 1 d . . .
H6 H -0.8221 1.0308 0.6494 0.038 Uiso 1 1 calc R . .
C9 C -0.8498(4) 0.86654(16) 0.7854(2) 0.0193(7) Uani 1 1 d . . .
H9 H -0.8565 0.8257 0.8209 0.023 Uiso 1 1 calc R . .
C8 C -1.0015(4) 0.90689(17) 0.7778(2) 0.0220(7) Uani 1 1 d . . .
H8 H -1.1105 0.8929 0.8077 0.026 Uiso 1 1 calc R . .
C16 C 0.1847(4) 0.60947(17) 0.5858(2) 0.0221(8) Uani 1 1 d . . .
C7 C -0.9917(5) 0.96781(17) 0.7261(2) 0.0282(8) Uani 1 1 d . . .
H7 H -1.0947 0.9944 0.7200 0.034 Uiso 1 1 calc R . .
C12 C -0.8970(4) 0.85746(17) 0.3741(2) 0.0256(8) Uani 1 1 d . . .
H12A H -0.9480 0.8780 0.3079 0.038 Uiso 1 1 calc R . .
H12B H -0.9677 0.8693 0.4374 0.038 Uiso 1 1 calc R . .
H12C H -0.8984 0.8103 0.3650 0.038 Uiso 1 1 calc R . .
C17 C 0.0036(4) 0.59202(17) 0.5726(2) 0.0231(8) Uani 1 1 d . . .
H17 H -0.0308 0.5478 0.5680 0.028 Uiso 1 1 calc R . .
C11 C -0.7051(4) 0.88048(17) 0.3929(2) 0.0266(8) Uani 1 1 d . . .
H11A H -0.6318 0.8691 0.3294 0.032 Uiso 1 1 calc R . .
H11B H -0.7013 0.9280 0.4034 0.032 Uiso 1 1 calc R . .
C18 C -0.1253(4) 0.64169(17) 0.5666(2) 0.0209(7) Uani 1 1 d . . .
H18 H -0.2476 0.6307 0.5570 0.025 Uiso 1 1 calc R . .
C14 C 0.1077(4) 0.72424(17) 0.5876(2) 0.0208(7) Uani 1 1 d . . .
H14 H 0.1424 0.7684 0.5921 0.025 Uiso 1 1 calc R . .

loop_
_atom_site_aniso_label
_atom_site_aniso_U_11
_atom_site_aniso_U_22
_atom_site_aniso_U_33
_atom_site_aniso_U_23
_atom_site_aniso_U_13
_atom_site_aniso_U_12
Br1 0.0324(2) 0.0318(2) 0.0454(2) 0.00045(18) 0.01009(16) 0.01540(17)
S1 0.0227(5) 0.0242(5) 0.0162(4) 0.0053(3) -0.0005(3) 0.0064(4)
S2 0.0256(5) 0.0283(5) 0.0152(4) 0.0032(4) 0.0013(3) 0.0070(4)
O2 0.0223(12) 0.0189(13) 0.0170(10) 0.0065(9) -0.0043(9) -0.0039(10)
O1 0.0229(13) 0.0422(17) 0.0312(12) 0.0181(12) 0.0005(10) -0.0038(12)
C13 0.0227(18) 0.0215(19) 0.0098(13) 0.0002(13) 0.0001(12) 0.0041(14)
N1 0.0202(15) 0.0194(16) 0.0159(12) 0.0027(11) 0.0009(11) 0.0031(12)
C4 0.0209(18) 0.0162(18) 0.0141(14) -0.0041(14) 0.0012(12) 0.0016(14)
C3 0.0172(17) 0.0133(17) 0.0181(14) -0.0004(13) -0.0024(12) -0.0031(13)
C2 0.0184(17) 0.0139(18) 0.0160(14) 0.0008(13) -0.0028(12) -0.0007(13)
C10 0.0213(19) 0.0182(19) 0.0173(15) 0.0005(14) 0.0038(13) 0.0029(14)
C1 0.0164(17) 0.0148(18) 0.0165(14) 0.0021(13) -0.0053(12) -0.0042(13)
C5 0.025(2) 0.018(2) 0.0311(17) -0.0009(16) 0.0066(15) 0.0001(15)
C15 0.0185(18) 0.030(2) 0.0178(15) 0.0024(15) 0.0025(13) 0.0000(15)
C6 0.040(2) 0.014(2) 0.0407(19) 0.0075(17) 0.0094(17) 0.0070(16)
C9 0.0234(18) 0.0185(19) 0.0159(14) 0.0025(14) -0.0006(13) -0.0004(14)
C8 0.0195(18) 0.023(2) 0.0236(16) -0.0030(15) 0.0015(13) 0.0009(15)
C16 0.0258(19) 0.025(2) 0.0156(14) -0.0010(15) 0.0012(13) 0.0092(15)
C7 0.029(2) 0.025(2) 0.0303(17) -0.0003(16) 0.0028(15) 0.0110(16)
C12 0.0244(19) 0.028(2) 0.0244(15) 0.0070(15) -0.0071(14) 0.0010(15)
C17 0.030(2) 0.0187(19) 0.0206(15) -0.0039(15) -0.0020(14) 0.0004(15)
C11 0.034(2) 0.026(2) 0.0191(15) 0.0103(15) -0.0079(14) 0.0013(16)
C18 0.0203(18) 0.027(2) 0.0155(14) -0.0007(15) -0.0010(13) -0.0004(15)
C14 0.026(2) 0.0206(19) 0.0156(14) 0.0004(14) 0.0018(13) -0.0015(15)

loop_
_atom_type_symbol
_atom_type_description
_atom_type_scat_dispersion_real
_atom_type_scat_dispersion_imag
_atom_type_scat_source
C C 0.0033 0.0016 'International Tables Vol C Tables 4.2.6.8 and 6.1.1.4'
H H 0.0000 0.0000 'International Tables Vol C Tables 4.2.6.8 and 6.1.1.4'
Br Br -0.2901 2.4595 'International Tables Vol C Tables 4.2.6.8 and 6.1.1.4'
N N 0.0061 0.0033 'International Tables Vol C Tables 4.2.6.8 and 6.1.1.4'
O O 0.0106 0.0060 'International Tables Vol C Tables 4.2.6.8 and 6.1.1.4'
S S 0.1246 0.1234 'International Tables Vol C Tables 4.2.6.8 and 6.1.1.4'

loop_
_geom_angle_atom_site_label_1
_geom_angle_atom_site_label_2
_geom_angle_atom_site_label_3
_geom_angle
_geom_angle_site_symmetry_1
_geom_angle_site_symmetry_3
_geom_angle_publ_flag
C1 S1 S2 95.65(11) . . ?
C3 S2 S1 95.51(10) . . ?
C10 O2 C11 116.8(2) . . ?
C18 C13 N1 121.2(3) . . ?
C18 C13 C14 119.6(3) . . ?
C14 C13 N1 119.1(3) . . ?
C1 N1 C13 119.5(2) . . ?
C5 C4 C3 120.4(3) . . ?
C5 C4 C9 119.1(3) . . ?
C9 C4 C3 120.3(3) . . ?
C4 C3 S2 117.4(2) . . ?
C2 C3 S2 117.4(2) . . ?
C2 C3 C4 125.2(3) . . ?
C3 C2 C10 122.9(3) . . ?
C3 C2 C1 118.7(2) . . ?
C1 C2 C10 118.3(2) . . ?
O2 C10 C2 109.4(2) . . ?
O1 C10 O2 125.6(3) . . ?
O1 C10 C2 125.0(3) . . ?
N1 C1 S1 123.9(2) . . ?
N1 C1 C2 123.4(2) . . ?
C2 C1 S1 112.6(2) . . ?
C4 C5 H5 119.7 . . ?
C6 C5 C4 120.5(3) . . ?
C6 C5 H5 119.7 . . ?
C16 C15 H15 120.2 . . ?
C16 C15 C14 119.5(3) . . ?
C14 C15 H15 120.2 . . ?
C5 C6 H6 120.1 . . ?
C5 C6 C7 119.9(3) . . ?
C7 C6 H6 120.1 . . ?
C4 C9 H9 120.0 . . ?
C8 C9 C4 120.0(3) . . ?
C8 C9 H9 120.0 . . ?
C9 C8 H8 119.9 . . ?
C7 C8 C9 120.2(3) . . ?
C7 C8 H8 119.9 . . ?
C15 C16 Br1 118.8(2) . . ?
C15 C16 C17 121.6(3) . . ?
C17 C16 Br1 119.6(3) . . ?
C6 C7 H7 119.9 . . ?
C8 C7 C6 120.2(3) . . ?
C8 C7 H7 119.9 . . ?
H12A C12 H12B 109.5 . . ?
H12A C12 H12C 109.5 . . ?
H12B C12 H12C 109.5 . . ?
C11 C12 H12A 109.5 . . ?
C11 C12 H12B 109.5 . . ?
C11 C12 H12C 109.5 . . ?
C16 C17 H17 120.7 . . ?
C18 C17 C16 118.5(3) . . ?
C18 C17 H17 120.7 . . ?
O2 C11 C12 105.9(2) . . ?
O2 C11 H11A 110.6 . . ?
O2 C11 H11B 110.6 . . ?
C12 C11 H11A 110.6 . . ?
C12 C11 H11B 110.6 . . ?
H11A C11 H11B 108.7 . . ?
C13 C18 H18 119.4 . . ?
C17 C18 C13 121.2(3) . . ?
C17 C18 H18 119.4 . . ?
C13 C14 H14 120.2 . . ?
C15 C14 C13 119.6(3) . . ?
C15 C14 H14 120.2 . . ?

loop_
_geom_bond_atom_site_label_1
_geom_bond_atom_site_label_2
_geom_bond_distance
_geom_bond_site_symmetry_2
_geom_bond_publ_flag
Br1 C16 1.904(3) . ?
S1 S2 2.0687(11) . ?
S1 C1 1.792(3) . ?
S2 C3 1.743(3) . ?
O2 C10 1.334(3) . ?
O2 C11 1.457(3) . ?
O1 C10 1.198(3) . ?
C13 N1 1.420(4) . ?
C13 C18 1.382(4) . ?
C13 C14 1.395(4) . ?
N1 C1 1.278(3) . ?
C4 C3 1.480(4) . ?
C4 C5 1.396(4) . ?
C4 C9 1.399(4) . ?
C3 C2 1.354(4) . ?
C2 C10 1.501(4) . ?
C2 C1 1.451(4) . ?
C5 H5 0.9300 . ?
C5 C6 1.377(4) . ?
C15 H15 0.9300 . ?
C15 C16 1.377(4) . ?
C15 C14 1.388(4) . ?
C6 H6 0.9300 . ?
C6 C7 1.388(5) . ?
C9 H9 0.9300 . ?
C9 C8 1.383(4) . ?
C8 H8 0.9300 . ?
C8 C7 1.381(4) . ?
C16 C17 1.382(4) . ?
C7 H7 0.9300 . ?
C12 H12A 0.9600 . ?
C12 H12B 0.9600 . ?
C12 H12C 0.9600 . ?
C12 C11 1.496(4) . ?
C17 H17 0.9300 . ?
C17 C18 1.381(4) . ?
C11 H11A 0.9700 . ?
C11 H11B 0.9700 . ?
C18 H18 0.9300 . ?
C14 H14 0.9300 . ?

loop_
_geom_torsion_atom_site_label_1
_geom_torsion_atom_site_label_2
_geom_torsion_atom_site_label_3
_geom_torsion_atom_site_label_4
_geom_torsion
_geom_torsion_site_symmetry_1
_geom_torsion_site_symmetry_2
_geom_torsion_site_symmetry_3
_geom_torsion_site_symmetry_4
_geom_torsion_publ_flag
Br1 C16 C17 C18 -178.9(2) . . . . ?
S1 S2 C3 C4 176.6(2) . . . . ?
S1 S2 C3 C2 -2.9(2) . . . . ?
S2 S1 C1 N1 -175.9(3) . . . . ?
S2 S1 C1 C2 1.6(2) . . . . ?
S2 C3 C2 C10 -179.4(2) . . . . ?
S2 C3 C2 C1 4.7(4) . . . . ?
C13 N1 C1 S1 -1.4(4) . . . . ?
C13 N1 C1 C2 -178.6(3) . . . . ?
N1 C13 C18 C17 176.3(2) . . . . ?
N1 C13 C14 C15 -176.4(2) . . . . ?
C4 C3 C2 C10 1.2(5) . . . . ?
C4 C3 C2 C1 -174.7(3) . . . . ?
C4 C5 C6 C7 1.2(5) . . . . ?
C4 C9 C8 C7 -0.6(4) . . . . ?
C3 C4 C5 C6 171.7(3) . . . . ?
C3 C4 C9 C8 -172.0(3) . . . . ?
C3 C2 C10 O2 -63.0(4) . . . . ?
C3 C2 C10 O1 116.7(4) . . . . ?
C3 C2 C1 S1 -4.0(4) . . . . ?
C3 C2 C1 N1 173.5(3) . . . . ?
C10 O2 C11 C12 -175.8(3) . . . . ?
C10 C2 C1 S1 179.9(2) . . . . ?
C10 C2 C1 N1 -2.6(4) . . . . ?
C1 S1 S2 C3 0.55(14) . . . . ?
C1 C2 C10 O2 112.9(3) . . . . ?
C1 C2 C10 O1 -67.4(4) . . . . ?
C5 C4 C3 S2 135.9(2) . . . . ?
C5 C4 C3 C2 -44.7(4) . . . . ?
C5 C4 C9 C8 2.7(4) . . . . ?
C5 C6 C7 C8 0.9(5) . . . . ?
C15 C16 C17 C18 0.5(4) . . . . ?
C9 C4 C3 S2 -49.4(3) . . . . ?
C9 C4 C3 C2 130.0(3) . . . . ?
C9 C4 C5 C6 -3.0(4) . . . . ?
C9 C8 C7 C6 -1.2(5) . . . . ?
C16 C15 C14 C13 0.6(4) . . . . ?
C16 C17 C18 C13 -0.7(4) . . . . ?
C11 O2 C10 O1 -5.9(4) . . . . ?
C11 O2 C10 C2 173.9(2) . . . . ?
C18 C13 N1 C1 86.5(4) . . . . ?
C18 C13 C14 C15 -0.7(4) . . . . ?
C14 C13 N1 C1 -97.9(3) . . . . ?
C14 C13 C18 C17 0.8(4) . . . . ?
C14 C15 C16 Br1 178.90(19) . . . . ?
C14 C15 C16 C17 -0.5(4) . . . . ?
